data_8107713
loop_
_publ_author_name
'Bhatt, Nilay'
'Bhatt, Pralav'
'Govender, Thavendran'
'Kruger, Hendrik G.'
'Maguire, Glenn E. M.'

_publ_section_title
;
 Crystal structure of bis(dicyclohexylammonium) 4-(2-carboxylatophenyl)-
 3,5-dimethyl-1,2,6-thiadiazin-2-ide 1,1-dioxide methanol monosolvate,
 C37H62N4O5S
;
_journal_issue 1
_journal_name_full 'Zeitschrift f\"ur Kristallographie - New Crystal Structures'
_journal_page_first 53
_journal_page_last 55
_journal_paper_doi 10.1515/ncrs-2014-0209
_journal_volume 230
_journal_year 2015
_chemical_formula_sum 'C37 H62 N4 O5 S'
_chemical_formula_weight 674.97
_chemical_name_common
;
is(dicyclohexylammonium) 4-(2-carboxylato-
phenyl)-3,5-dimethyl-1,2,6-thiadiazin-2-ide 1,1-dioxide methanol
monosolvate
;
_space_group_IT_number 2
_space_group_name_Hall '-P 1'
_space_group_name_H-M_alt 'P -1'
_symmetry_cell_setting triclinic
_symmetry_Int_Tables_number 2
_symmetry_space_group_name_Hall '-P 1'
_symmetry_space_group_name_H-M 'P -1'
_cell_angle_alpha 92.277(2)
_cell_angle_beta 104.928(2)
_cell_angle_gamma 111.714(2)
_cell_formula_units_Z 2
_cell_length_a 10.6902(4)
_cell_length_b 12.9126(4)
_cell_length_c 15.1755(5)
_cell_volume 1859.08(12)
_diffrn_ambient_temperature 173
_diffrn_radiation_probe x-ray
_diffrn_radiation_type MoK\a
_diffrn_radiation_wavelength 0.71073
_exptl_absorpt_coefficient_mu 0.133
_exptl_crystal_density_diffrn 1.206
_exptl_crystal_density_method 'Not Measured'
_exptl_crystal_F_000 736
_refine_ls_number_parameters 447
_refine_ls_number_reflns 7120
_refine_ls_R_factor_gt 0.0380
_refine_ls_wR_factor_gt 0.0999
_cod_data_source_file Z-2015-053.cif
_cod_data_source_block 1
_cod_database_code 8107713

loop_
_space_group_symop_id
_space_group_symop_operation_xyz
1 x,y,z
2 -x,-y,-z

loop_
_atom_site_aniso_label
_atom_site_aniso_U_11
_atom_site_aniso_U_22
_atom_site_aniso_U_33
_atom_site_aniso_U_23
_atom_site_aniso_U_13
_atom_site_aniso_U_12
S1 0.0268(2) 0.0196(1) 0.0226(2) 0.0012(1) 0.0057(1) 0.0083(1)
O1 0.0402(5) 0.0401(6) 0.0279(5) 0.0096(4) 0.0088(4) 0.0225(5)
O2 0.0413(6) 0.0192(4) 0.0302(5) -0.0026(4) 0.0074(4) 0.0034(4)
O3 0.0345(5) 0.0362(5) 0.0345(5) 0.0168(4) 0.0049(4) 0.0115(4)
O4 0.0285(5) 0.0388(5) 0.0252(5) 0.0033(4) 0.0010(4) 0.0147(4)
N1 0.0237(5) 0.0231(5) 0.0316(6) 0.0015(4) 0.0095(4) 0.0077(4)
N2 0.0291(6) 0.0212(5) 0.0265(5) 0.0010(4) 0.0104(4) 0.0091(4)
C1 0.0282(7) 0.0300(7) 0.0366(7) 0.0009(6) 0.0121(6) 0.0120(6)
C2 0.0217(6) 0.0237(6) 0.0215(6) 0.0009(5) 0.0027(5) 0.0096(5)
C3 0.0228(6) 0.0202(6) 0.0191(5) 0.0008(4) 0.0023(4) 0.0087(5)
C4 0.0234(6) 0.0226(6) 0.0214(6) 0.0026(5) 0.0040(5) 0.0087(5)
C5 0.0392(8) 0.0286(7) 0.0381(8) 0.0072(6) 0.0204(6) 0.0125(6)
C6 0.0229(6) 0.0195(6) 0.0211(6) 0.0022(4) 0.0062(5) 0.0082(5)
C7 0.0277(6) 0.0276(6) 0.0218(6) 0.0031(5) 0.0031(5) 0.0122(5)
C8 0.0361(7) 0.0277(7) 0.0295(7) 0.0105(5) 0.0091(5) 0.0171(6)
C9 0.0439(8) 0.0182(6) 0.0375(7) 0.0048(5) 0.0068(6) 0.0096(6)
C10 0.0370(7) 0.0223(6) 0.0287(7) 0.0002(5) -0.0016(6) 0.0065(6)
C11 0.0241(6) 0.0203(6) 0.0223(6) 0.0035(4) 0.0042(5) 0.0079(5)
C12 0.0301(6) 0.0224(6) 0.0195(6) -0.0007(5) 0.0007(5) 0.0110(5)
N3 0.0257(5) 0.0247(5) 0.0217(5) 0.0041(4) 0.0031(4) 0.0099(4)
C13 0.0284(6) 0.0288(6) 0.0207(6) 0.0018(5) 0.0019(5) 0.0128(5)
C14 0.0329(7) 0.0368(7) 0.0265(6) 0.0069(5) 0.0085(5) 0.0148(6)
C15 0.0389(8) 0.0537(9) 0.0298(7) 0.0044(6) 0.0089(6) 0.0252(7)
C16 0.0426(9) 0.0463(9) 0.0421(8) 0.0015(7) 0.0072(7) 0.0267(7)
C17 0.0408(8) 0.0320(8) 0.0517(9) 0.0001(7) 0.0052(7) 0.0176(7)
C18 0.0293(7) 0.0269(7) 0.0329(7) 0.0046(5) 0.0039(5) 0.0100(5)
C19 0.0258(6) 0.0283(6) 0.0264(6) 0.0079(5) 0.0057(5) 0.0110(5)
C20 0.0323(7) 0.0345(7) 0.0294(7) 0.0034(5) 0.0069(5) 0.0154(6)
C21 0.0439(8) 0.0462(9) 0.0395(8) 0.0139(7) 0.0191(7) 0.0238(7)
C22 0.0306(8) 0.0470(9) 0.0560(10) 0.0149(7) 0.0155(7) 0.0175(7)
C23 0.0274(7) 0.0389(8) 0.0543(9) 0.0084(7) 0.0044(7) 0.0100(6)
C24 0.0292(7) 0.0339(7) 0.0342(7) 0.0005(6) 0.0011(6) 0.0119(6)
N4 0.0237(5) 0.0198(5) 0.0243(5) 0.0022(4) 0.0062(4) 0.0081(4)
O5 0.0616(8) 0.0464(7) 0.0626(8) 0.0088(6) 0.0363(7) 0.0111(6)
C25 0.0293(6) 0.0233(6) 0.0231(6) 0.0051(5) 0.0054(5) 0.0090(5)
C26 0.0331(7) 0.0329(7) 0.0363(7) 0.0076(6) 0.0039(6) 0.0147(6)
C27 0.0400(8) 0.0383(8) 0.0405(8) 0.0132(7) -0.0036(7) 0.0123(7)
C28 0.0500(10) 0.0417(9) 0.0291(7) 0.0075(6) -0.0034(7) 0.0059(7)
C29 0.0524(9) 0.0384(8) 0.0256(7) 0.0027(6) 0.0095(6) 0.0101(7)
C30 0.0385(7) 0.0323(7) 0.0252(6) 0.0029(5) 0.0086(6) 0.0146(6)
C31 0.0231(6) 0.0225(6) 0.0233(6) 0.0022(5) 0.0058(5) 0.0095(5)
C32 0.0275(6) 0.0268(6) 0.0295(7) 0.0063(5) 0.0081(5) 0.0062(5)
C33 0.0246(6) 0.0359(7) 0.0321(7) 0.0046(6) 0.0097(5) 0.0067(6)
C34 0.0239(6) 0.0346(7) 0.0305(7) 0.0026(5) 0.0041(5) 0.0098(6)
C35 0.0287(7) 0.0284(7) 0.0263(6) 0.0049(5) 0.0068(5) 0.0127(5)
C36 0.0243(6) 0.0254(6) 0.0254(6) 0.0046(5) 0.0077(5) 0.0085(5)
C37 0.0730(10) 0.0680(10) 0.0410(9) 0.0023(8) 0.0192(9) 0.0400(10)

loop_
_atom_site_label
_atom_site_type_symbol
_atom_site_thermal_displace_type
_atom_site_fract_x
_atom_site_fract_y
_atom_site_fract_z
_atom_site_occupancy
_atom_site_U_iso_or_equiv
_atom_site_calc_flag
_atom_site_refinement_flags
_atom_site_disorder_assembly
_atom_site_disorder_group
S1 S Uani 0.43762(3) 0.29764(2) 0.38158(2) 1.000 0.0236(1) . . . .
O1 O Uani 0.35380(10) 0.32619(8) 0.30342(6) 1.000 0.0342(3) . . . .
O2 O Uani 0.53880(10) 0.39518(7) 0.44842(6) 1.000 0.0336(3) . . . .
O3 O Uani 0.21060(10) -0.00350(8) 0.14224(7) 1.000 0.0365(3) . . . .
O4 O Uani -0.00660(10) -0.10243(8) 0.14925(6) 1.000 0.0318(3) . . . .
N1 N Uani 0.52170(10) 0.23212(9) 0.34641(7) 1.000 0.0264(3) . . . .
N2 N Uani 0.33740(10) 0.21791(9) 0.43647(7) 1.000 0.0255(3) . . . .
C1 C Uani 0.53340(10) 0.06310(10) 0.28480(10) 1.000 0.0310(4) . . . .
C2 C Uani 0.46080(10) 0.12000(10) 0.33007(8) 1.000 0.0229(3) . . . .
C3 C Uani 0.34210(10) 0.05370(10) 0.35635(8) 1.000 0.0215(3) . . . .
C4 C Uani 0.29280(10) 0.10550(10) 0.41427(8) 1.000 0.0231(3) . . . .
C5 C Uani 0.1910(2) 0.03640(10) 0.46270(10) 1.000 0.0337(4) . . . .
C6 C Uani 0.28640(10) -0.07220(10) 0.33417(8) 1.000 0.0213(3) . . . .
C7 C Uani 0.33740(10) -0.13420(10) 0.39692(8) 1.000 0.0262(3) . . . .
C8 C Uani 0.29270(10) -0.25000(10) 0.37798(9) 1.000 0.0297(4) . . . .
C9 C Uani 0.1925(2) -0.30710(10) 0.29520(10) 1.000 0.0350(4) . . . .
C10 C Uani 0.1372(2) -0.24820(10) 0.23322(9) 1.000 0.0333(4) . . . .
C11 C Uani 0.18410(10) -0.13120(10) 0.25071(8) 1.000 0.0230(3) . . . .
C12 C Uani 0.12570(10) -0.07280(10) 0.17576(8) 1.000 0.0253(3) . . . .
N3 N Uani 0.19250(10) 0.15251(9) 0.02883(7) 1.000 0.0248(3) . . . .
C13 C Uani 0.16330(10) 0.23960(10) 0.07881(8) 1.000 0.0266(3) . . . .
C14 C Uani 0.01630(10) 0.18380(10) 0.08928(9) 1.000 0.0317(4) . . . .
C15 C Uani -0.0180(2) 0.26940(10) 0.14010(10) 1.000 0.0390(5) . . . .
C16 C Uani -0.0065(2) 0.37060(10) 0.08950(10) 1.000 0.0421(5) . . . .
C17 C Uani 0.1402(2) 0.42590(10) 0.07820(10) 1.000 0.0424(5) . . . .
C18 C Uani 0.17760(10) 0.34130(10) 0.02830(10) 1.000 0.0311(4) . . . .
C19 C Uani 0.33250(10) 0.19020(10) 0.00981(9) 1.000 0.0270(3) . . . .
C20 C Uani 0.34370(10) 0.08830(10) -0.03604(9) 1.000 0.0319(4) . . . .
C21 C Uani 0.4836(2) 0.12330(10) -0.05840(10) 1.000 0.0398(5) . . . .
C22 C Uani 0.6080(2) 0.18090(10) 0.02710(10) 1.000 0.0431(5) . . . .
C23 C Uani 0.5951(2) 0.28020(10) 0.07600(10) 1.000 0.0426(5) . . . .
C24 C Uani 0.45450(10) 0.24580(10) 0.09750(10) 1.000 0.0344(4) . . . .
N4 N Uani 0.28340(10) 0.38034(9) 0.54691(7) 1.000 0.0229(3) . . . .
O5 O Uani -0.13760(10) -0.10290(10) 0.28340(10) 1.000 0.0563(4) . . . .
C25 C Uani 0.30830(10) 0.35550(10) 0.64449(8) 1.000 0.0261(3) . . . .
C26 C Uani 0.4586(2) 0.36270(10) 0.67780(10) 1.000 0.0348(4) . . . .
C27 C Uani 0.4905(2) 0.33840(10) 0.77670(10) 1.000 0.0434(5) . . . .
C28 C Uani 0.4668(2) 0.42000(10) 0.83910(10) 1.000 0.0469(5) . . . .
C29 C Uani 0.3166(2) 0.41260(10) 0.80610(10) 1.000 0.0416(5) . . . .
C30 C Uani 0.2813(2) 0.43600(10) 0.70644(9) 1.000 0.0320(4) . . . .
C31 C Uani 0.14410(10) 0.38580(10) 0.50045(8) 1.000 0.0231(3) . . . .
C32 C Uani 0.02110(10) 0.27700(10) 0.49980(9) 1.000 0.0293(4) . . . .
C33 C Uani -0.11860(10) 0.28420(10) 0.44945(9) 1.000 0.0322(4) . . . .
C34 C Uani -0.12280(10) 0.31230(10) 0.35242(9) 1.000 0.0310(4) . . . .
C35 C Uani 0.00220(10) 0.41970(10) 0.35420(9) 1.000 0.0276(4) . . . .
C36 C Uani 0.14180(10) 0.41190(10) 0.40312(8) 1.000 0.0253(3) . . . .
C37 C Uani -0.1294(2) 0.0082(2) 0.29300(10) 1.000 0.0566(6) . . . .
H1A H Uiso 0.61210 0.12030 0.26970 1.000 0.0470 . . . .
H1B H Uiso 0.46630 0.01370 0.22820 1.000 0.0470 . . . .
H1C H Uiso 0.56900 0.01820 0.32720 1.000 0.0470 . . . .
H5A H Uiso 0.23630 -0.00240 0.50600 1.000 0.0500 . . . .
H5B H Uiso 0.10760 -0.01940 0.41710 1.000 0.0500 . . . .
H5C H Uiso 0.16280 0.08600 0.49650 1.000 0.0500 . . . .
H7 H Uiso 0.40490 -0.09550 0.45430 1.000 0.0310 . . . .
H8 H Uiso 0.33020 -0.28990 0.42130 1.000 0.0360 . . . .
H9 H Uiso 0.16190 -0.38650 0.28100 1.000 0.0420 . . . .
H10 H Uiso 0.06580 -0.28830 0.17770 1.000 0.0400 . . . .
H3A H Uiso 0.187(2) 0.0940(10) 0.0650(10) 1.000 0.034(4) . . . .
H3B H Uiso 0.122(2) 0.1240(10) -0.0280(10) 1.000 0.033(4) . . . .
H13 H Uiso 0.23280 0.26570 0.14170 1.000 0.0320 . . . .
H14A H Uiso 0.01130 0.11990 0.12420 1.000 0.0380 . . . .
H14B H Uiso -0.05350 0.15380 0.02760 1.000 0.0380 . . . .
H15A H Uiso -0.11480 0.23300 0.14520 1.000 0.0470 . . . .
H15B H Uiso 0.04790 0.29500 0.20330 1.000 0.0470 . . . .
H16A H Uiso -0.07750 0.34590 0.02810 1.000 0.0500 . . . .
H16B H Uiso -0.02610 0.42610 0.12470 1.000 0.0500 . . . .
H17A H Uiso 0.21010 0.45710 0.13970 1.000 0.0510 . . . .
H17B H Uiso 0.14430 0.48910 0.04260 1.000 0.0510 . . . .
H18A H Uiso 0.11410 0.31610 -0.03560 1.000 0.0370 . . . .
H18B H Uiso 0.27540 0.37800 0.02540 1.000 0.0370 . . . .
H19 H Uiso 0.33620 0.24630 -0.03410 1.000 0.0320 . . . .
H20A H Uiso 0.26480 0.05460 -0.09350 1.000 0.0380 . . . .
H20B H Uiso 0.33700 0.03080 0.00570 1.000 0.0380 . . . .
H21A H Uiso 0.49130 0.05580 -0.08560 1.000 0.0480 . . . .
H21B H Uiso 0.48600 0.17540 -0.10470 1.000 0.0480 . . . .
H22A H Uiso 0.69620 0.20790 0.00920 1.000 0.0520 . . . .
H22B H Uiso 0.61310 0.12570 0.06990 1.000 0.0520 . . . .
H23A H Uiso 0.60410 0.34020 0.03650 1.000 0.0510 . . . .
H23B H Uiso 0.67290 0.31140 0.13420 1.000 0.0510 . . . .
H24A H Uiso 0.44980 0.19250 0.14280 1.000 0.0410 . . . .
H24B H Uiso 0.44690 0.31320 0.12500 1.000 0.0410 . . . .
H4A H Uiso 0.293(2) 0.3240(10) 0.5100(10) 1.000 0.032(4) . . . .
H4B H Uiso 0.350(2) 0.4470(10) 0.5470(10) 1.000 0.032(4) . . . .
H25 H Uiso 0.24240 0.27670 0.64430 1.000 0.0310 . . . .
H26A H Uiso 0.52510 0.43900 0.67470 1.000 0.0420 . . . .
H26B H Uiso 0.47080 0.30730 0.63740 1.000 0.0420 . . . .
H27A H Uiso 0.42880 0.26010 0.77880 1.000 0.0520 . . . .
H27B H Uiso 0.58950 0.34600 0.79880 1.000 0.0520 . . . .
H28A H Uiso 0.48630 0.40230 0.90280 1.000 0.0560 . . . .
H28B H Uiso 0.53310 0.49790 0.84000 1.000 0.0560 . . . .
H29A H Uiso 0.30480 0.46820 0.84660 1.000 0.0500 . . . .
H29B H Uiso 0.25060 0.33650 0.80980 1.000 0.0500 . . . .
H30A H Uiso 0.18130 0.42570 0.68460 1.000 0.0380 . . . .
H30B H Uiso 0.34030 0.51490 0.70350 1.000 0.0380 . . . .
H31 H Uiso 0.13610 0.44910 0.53550 1.000 0.0280 . . . .
H32A H Uiso 0.02300 0.26450 0.56400 1.000 0.0350 . . . .
H32B H Uiso 0.03000 0.21240 0.46860 1.000 0.0350 . . . .
H33A H Uiso -0.19700 0.21130 0.44580 1.000 0.0390 . . . .
H33B H Uiso -0.13230 0.34290 0.48520 1.000 0.0390 . . . .
H34A H Uiso -0.12150 0.24900 0.31420 1.000 0.0370 . . . .
H34B H Uiso -0.21140 0.32200 0.32400 1.000 0.0370 . . . .
H35A H Uiso -0.00520 0.48440 0.38630 1.000 0.0330 . . . .
H35B H Uiso 0.00010 0.43310 0.29020 1.000 0.0330 . . . .
H36A H Uiso 0.15390 0.35180 0.36800 1.000 0.0300 . . . .
H36B H Uiso 0.22070 0.48420 0.40600 1.000 0.0300 . . . .
H5 H Uiso -0.099(2) -0.112(2) 0.2420(10) 1.000 0.061(6) . . . .
H37A H Uiso -0.14250 0.02660 0.35230 1.000 0.0850 . . . .
H37B H Uiso -0.20310 0.01550 0.24280 1.000 0.0850 . . . .
H37C H Uiso -0.03690 0.06020 0.29050 1.000 0.0850 . . . .

loop_
_atom_type_symbol
_atom_type_description
_atom_type_scat_dispersion_real
_atom_type_scat_dispersion_imag
_atom_type_scat_source
C C 0.0033 0.0016 ' International Tables Vol C Tables 4.2.6.8 and 6.1.1.4'
H H 0.0000 0.0000 ' International Tables Vol C Tables 4.2.6.8 and 6.1.1.4'
N N 0.0061 0.0033 ' International Tables Vol C Tables 4.2.6.8 and 6.1.1.4'
O O 0.0106 0.0060 ' International Tables Vol C Tables 4.2.6.8 and 6.1.1.4'
S S 0.1246 0.1234 ' International Tables Vol C Tables 4.2.6.8 and 6.1.1.4'

loop_
_geom_angle_atom_site_label_1
_geom_angle_atom_site_label_2
_geom_angle_atom_site_label_3
_geom_angle
_geom_angle_site_symmetry_1
_geom_angle_site_symmetry_2
_geom_angle_site_symmetry_3
_geom_angle_publ_flag
O1 S1 O2 113.32(6) . . . yes
O1 S1 N1 109.36(6) . . . yes
O1 S1 N2 110.04(6) . . . yes
O2 S1 N1 108.49(6) . . . yes
O2 S1 N2 106.11(6) . . . yes
N1 S1 N2 109.42(6) . . . yes
S1 N1 C2 117.22(9) . . . yes
S1 N2 C4 117.67(9) . . . yes
N1 C2 C1 115.23(11) . . . yes
N1 C2 C3 125.19(11) . . . yes
C1 C2 C3 119.48(11) . . . no
C2 C3 C4 119.01(11) . . . no
C2 C3 C6 119.07(11) . . . no
C4 C3 C6 121.19(11) . . . no
N2 C4 C3 124.26(11) . . . yes
N2 C4 C5 114.81(11) . . . yes
C3 C4 C5 120.78(11) . . . no
C3 C6 C7 120.07(10) . . . no
C3 C6 C11 121.78(11) . . . no
C7 C6 C11 118.14(11) . . . no
C6 C7 C8 122.05(11) . . . no
C7 C8 C9 119.23(12) . . . no
C8 C9 C10 119.84(12) . . . no
C9 C10 C11 121.31(13) . . . no
C6 C11 C10 119.37(12) . . . no
C6 C11 C12 122.88(11) . . . no
C10 C11 C12 117.70(11) . . . no
O3 C12 O4 125.15(12) . . . yes
O3 C12 C11 117.70(11) . . . yes
O4 C12 C11 117.06(11) . . . yes
C2 C1 H1A 109.00 . . . no
C2 C1 H1B 109.00 . . . no
C2 C1 H1C 109.00 . . . no
H1A C1 H1B 109.00 . . . no
H1A C1 H1C 109.00 . . . no
H1B C1 H1C 109.00 . . . no
C13 N3 C19 117.00(10) . . . yes
C4 C5 H5B 109.00 . . . no
C4 C5 H5C 109.00 . . . no
H5A C5 H5B 109.00 . . . no
H5A C5 H5C 109.00 . . . no
H5B C5 H5C 109.00 . . . no
C4 C5 H5A 109.00 . . . no
C6 C7 H7 119.00 . . . no
C8 C7 H7 119.00 . . . no
C9 C8 H8 120.00 . . . no
C7 C8 H8 120.00 . . . no
C8 C9 H9 120.00 . . . no
C10 C9 H9 120.00 . . . no
C9 C10 H10 119.00 . . . no
C11 C10 H10 119.00 . . . no
C19 N3 H3A 107.2(13) . . . no
C13 N3 H3A 107.4(11) . . . no
C13 N3 H3B 108.0(12) . . . no
C19 N3 H3B 107.7(12) . . . no
H3A N3 H3B 109.4(12) . . . no
N3 C13 C14 108.01(10) . . . yes
N3 C13 C18 111.50(10) . . . yes
C14 C13 C18 111.51(10) . . . no
C13 C14 C15 109.89(11) . . . no
C14 C15 C16 110.93(13) . . . no
C15 C16 C17 110.52(16) . . . no
C16 C17 C18 111.21(11) . . . no
C13 C18 C17 110.32(11) . . . no
N3 C19 C20 108.42(10) . . . yes
C20 C19 C24 110.94(10) . . . no
N3 C19 C24 111.83(10) . . . yes
C19 C20 C21 110.19(10) . . . no
C20 C21 C22 111.61(13) . . . no
C21 C22 C23 111.39(16) . . . no
C22 C23 C24 111.83(12) . . . no
C19 C24 C23 110.40(11) . . . no
C25 N4 C31 117.47(10) . . . yes
C14 C13 H13 109.00 . . . no
C18 C13 H13 109.00 . . . no
N3 C13 H13 109.00 . . . no
C13 C14 H14B 110.00 . . . no
C15 C14 H14A 110.00 . . . no
C15 C14 H14B 110.00 . . . no
H14A C14 H14B 108.00 . . . no
C13 C14 H14A 110.00 . . . no
C14 C15 H15A 109.00 . . . no
C14 C15 H15B 109.00 . . . no
C16 C15 H15B 110.00 . . . no
H15A C15 H15B 108.00 . . . no
C16 C15 H15A 110.00 . . . no
C15 C16 H16A 110.00 . . . no
C15 C16 H16B 110.00 . . . no
C17 C16 H16B 110.00 . . . no
H16A C16 H16B 108.00 . . . no
C17 C16 H16A 110.00 . . . no
C16 C17 H17B 109.00 . . . no
C18 C17 H17A 109.00 . . . no
C18 C17 H17B 109.00 . . . no
H17A C17 H17B 108.00 . . . no
C16 C17 H17A 109.00 . . . no
C13 C18 H18A 110.00 . . . no
C13 C18 H18B 110.00 . . . no
C17 C18 H18B 110.00 . . . no
H18A C18 H18B 108.00 . . . no
C17 C18 H18A 110.00 . . . no
C20 C19 H19 109.00 . . . no
C24 C19 H19 109.00 . . . no
N3 C19 H19 109.00 . . . no
C19 C20 H20B 110.00 . . . no
C21 C20 H20A 110.00 . . . no
C19 C20 H20A 110.00 . . . no
H20A C20 H20B 108.00 . . . no
C21 C20 H20B 110.00 . . . no
C20 C21 H21A 109.00 . . . no
C20 C21 H21B 109.00 . . . no
C22 C21 H21B 109.00 . . . no
H21A C21 H21B 108.00 . . . no
C22 C21 H21A 109.00 . . . no
C21 C22 H22B 109.00 . . . no
C23 C22 H22A 109.00 . . . no
C23 C22 H22B 109.00 . . . no
H22A C22 H22B 108.00 . . . no
C21 C22 H22A 109.00 . . . no
C22 C23 H23B 109.00 . . . no
C24 C23 H23A 109.00 . . . no
C22 C23 H23A 109.00 . . . no
H23A C23 H23B 108.00 . . . no
C24 C23 H23B 109.00 . . . no
C19 C24 H24A 110.00 . . . no
C19 C24 H24B 110.00 . . . no
C23 C24 H24B 110.00 . . . no
H24A C24 H24B 108.00 . . . no
C23 C24 H24A 110.00 . . . no
C31 N4 H4A 107.4(12) . . . no
C25 N4 H4A 108.3(9) . . . no
C25 N4 H4B 107.7(9) . . . no
C31 N4 H4B 107.0(12) . . . no
H4A N4 H4B 108.8(16) . . . no
N4 C25 C26 107.32(10) . . . yes
N4 C25 C30 111.49(10) . . . yes
C26 C25 C30 112.15(12) . . . no
C25 C26 C27 109.87(15) . . . no
C26 C27 C28 110.35(13) . . . no
C27 C28 C29 111.13(13) . . . no
C28 C29 C30 110.81(16) . . . no
C25 C30 C29 109.77(13) . . . no
N4 C31 C32 111.60(10) . . . yes
C32 C31 C36 111.65(10) . . . no
N4 C31 C36 108.59(10) . . . yes
C31 C32 C33 110.15(10) . . . no
C32 C33 C34 111.87(10) . . . no
C33 C34 C35 111.10(10) . . . no
C34 C35 C36 111.49(10) . . . no
C31 C36 C35 110.03(10) . . . no
C37 O5 H5 109.5(16) . . . no
C26 C25 H25 109.00 . . . no
C30 C25 H25 109.00 . . . no
N4 C25 H25 109.00 . . . no
C25 C26 H26B 110.00 . . . no
C27 C26 H26A 110.00 . . . no
C27 C26 H26B 110.00 . . . no
H26A C26 H26B 108.00 . . . no
C25 C26 H26A 110.00 . . . no
C26 C27 H27A 110.00 . . . no
C26 C27 H27B 110.00 . . . no
C28 C27 H27B 110.00 . . . no
H27A C27 H27B 108.00 . . . no
C28 C27 H27A 110.00 . . . no
C27 C28 H28A 109.00 . . . no
C27 C28 H28B 109.00 . . . no
C29 C28 H28B 109.00 . . . no
H28A C28 H28B 108.00 . . . no
C29 C28 H28A 109.00 . . . no
C28 C29 H29B 110.00 . . . no
C30 C29 H29A 109.00 . . . no
C30 C29 H29B 109.00 . . . no
H29A C29 H29B 108.00 . . . no
C28 C29 H29A 110.00 . . . no
C25 C30 H30A 110.00 . . . no
C25 C30 H30B 110.00 . . . no
C29 C30 H30B 110.00 . . . no
H30A C30 H30B 108.00 . . . no
C29 C30 H30A 110.00 . . . no
C32 C31 H31 108.00 . . . no
C36 C31 H31 108.00 . . . no
N4 C31 H31 108.00 . . . no
C31 C32 H32B 110.00 . . . no
C33 C32 H32A 110.00 . . . no
C31 C32 H32A 110.00 . . . no
H32A C32 H32B 108.00 . . . no
C33 C32 H32B 110.00 . . . no
C32 C33 H33A 109.00 . . . no
C32 C33 H33B 109.00 . . . no
C34 C33 H33B 109.00 . . . no
H33A C33 H33B 108.00 . . . no
C34 C33 H33A 109.00 . . . no
C33 C34 H34B 109.00 . . . no
C35 C34 H34A 109.00 . . . no
C35 C34 H34B 109.00 . . . no
H34A C34 H34B 108.00 . . . no
C33 C34 H34A 109.00 . . . no
C34 C35 H35B 109.00 . . . no
C36 C35 H35A 109.00 . . . no
C34 C35 H35A 109.00 . . . no
H35A C35 H35B 108.00 . . . no
C36 C35 H35B 109.00 . . . no
C31 C36 H36A 110.00 . . . no
C31 C36 H36B 110.00 . . . no
C35 C36 H36B 110.00 . . . no
H36A C36 H36B 108.00 . . . no
C35 C36 H36A 110.00 . . . no
O5 C37 H37A 109.00 . . . no
O5 C37 H37B 110.00 . . . no
O5 C37 H37C 110.00 . . . no
H37A C37 H37B 109.00 . . . no
H37A C37 H37C 109.00 . . . no
H37B C37 H37C 109.00 . . . no

loop_
_geom_bond_atom_site_label_1
_geom_bond_atom_site_label_2
_geom_bond_distance
_geom_bond_site_symmetry_1
_geom_bond_site_symmetry_2
_geom_bond_publ_flag
S1 O1 1.4413(10) . . yes
S1 O2 1.4527(9) . . yes
S1 N1 1.6070(12) . . yes
S1 N2 1.6166(11) . . yes
O3 C12 1.2475(16) . . yes
O4 C12 1.2660(17) . . yes
N1 C2 1.3313(16) . . yes
N2 C4 1.3469(16) . . yes
C1 C2 1.5069(18) . . no
C2 C3 1.4093(17) . . no
C3 C4 1.3966(17) . . no
C3 C6 1.4992(17) . . no
C4 C5 1.505(2) . . no
C6 C7 1.4004(17) . . no
C6 C11 1.4049(17) . . no
C7 C8 1.3832(17) . . no
C8 C9 1.385(2) . . no
C9 C10 1.384(2) . . no
C10 C11 1.3940(17) . . no
C11 C12 1.5175(17) . . no
C1 H1A 0.9800 . . no
C1 H1B 0.9800 . . no
C1 H1C 0.9800 . . no
N3 C13 1.5004(16) . . yes
N3 C19 1.5016(17) . . yes
C5 H5C 0.9800 . . no
C5 H5A 0.9800 . . no
C5 H5B 0.9800 . . no
C7 H7 0.9500 . . no
C8 H8 0.9500 . . no
C9 H9 0.9500 . . no
C10 H10 0.9500 . . no
N3 H3B 0.939(16) . . no
N3 H3A 0.945(13) . . no
C13 C18 1.5255(18) . . no
C13 C14 1.5211(17) . . no
C14 C15 1.526(2) . . no
C15 C16 1.5238(18) . . no
C16 C17 1.523(3) . . no
C17 C18 1.530(2) . . no
C19 C24 1.5246(19) . . no
C19 C20 1.5220(17) . . no
C20 C21 1.526(2) . . no
C21 C22 1.519(2) . . no
C22 C23 1.524(2) . . no
C23 C24 1.527(2) . . no
N4 C25 1.5048(16) . . yes
N4 C31 1.5034(17) . . yes
C13 H13 1.0000 . . no
C14 H14B 0.9900 . . no
C14 H14A 0.9900 . . no
C15 H15A 0.9900 . . no
C15 H15B 0.9900 . . no
C16 H16B 0.9900 . . no
C16 H16A 0.9900 . . no
C17 H17B 0.9900 . . no
C17 H17A 0.9900 . . no
C18 H18B 0.9900 . . no
C18 H18A 0.9900 . . no
C19 H19 1.0000 . . no
C20 H20A 0.9900 . . no
C20 H20B 0.9900 . . no
C21 H21A 0.9900 . . no
C21 H21B 0.9900 . . no
C22 H22B 0.9900 . . no
C22 H22A 0.9900 . . no
C23 H23A 0.9900 . . no
C23 H23B 0.9900 . . no
C24 H24B 0.9900 . . no
C24 H24A 0.9900 . . no
N4 H4B 0.891(15) . . no
N4 H4A 0.952(17) . . no
O5 C37 1.404(3) . . yes
C25 C30 1.527(2) . . no
C25 C26 1.521(2) . . no
C26 C27 1.523(2) . . no
C27 C28 1.521(2) . . no
C28 C29 1.519(3) . . no
C29 C30 1.5322(19) . . no
C31 C32 1.5258(17) . . no
C31 C36 1.5241(17) . . no
C32 C33 1.5308(18) . . no
C33 C34 1.5239(18) . . no
C34 C35 1.5221(17) . . no
C35 C36 1.5280(17) . . no
O5 H5 0.86(2) . . no
C25 H25 1.0000 . . no
C26 H26B 0.9900 . . no
C26 H26A 0.9900 . . no
C27 H27A 0.9900 . . no
C27 H27B 0.9900 . . no
C28 H28B 0.9900 . . no
C28 H28A 0.9900 . . no
C29 H29B 0.9900 . . no
C29 H29A 0.9900 . . no
C30 H30B 0.9900 . . no
C30 H30A 0.9900 . . no
C31 H31 1.0000 . . no
C32 H32A 0.9900 . . no
C32 H32B 0.9900 . . no
C33 H33A 0.9900 . . no
C33 H33B 0.9900 . . no
C34 H34B 0.9900 . . no
C34 H34A 0.9900 . . no
C35 H35A 0.9900 . . no
C35 H35B 0.9900 . . no
C36 H36B 0.9900 . . no
C36 H36A 0.9900 . . no
C37 H37A 0.9800 . . no
C37 H37B 0.9800 . . no
C37 H37C 0.9800 . . no

loop_
_geom_hbond_atom_site_label_D
_geom_hbond_atom_site_label_H
_geom_hbond_atom_site_label_A
_geom_hbond_distance_DH
_geom_hbond_distance_HA
_geom_hbond_distance_DA
_geom_hbond_angle_DHA
_geom_hbond_site_symmetry_A
_geom_hbond_publ_flag
N3 H3A O3 0.945(13) 1.795(14) 2.7295(15) 169.6(17) . yes
N3 H3B O4 0.939(16) 1.876(16) 2.7954(14) 165.5(12) 2_555 yes
N4 H4A N2 0.952(17) 1.995(18) 2.9422(16) 173.2(17) . yes
N4 H4B O2 0.891(15) 1.930(13) 2.8031(14) 166(2) 2_666 yes
O5 H5 O4 0.86(2) 1.90(2) 2.7512(17) 169(2) . yes
C13 H13 O1 1.0000 2.4000 3.3840(15) 167.00 . yes
C25 H25 O5 1.0000 2.5400 3.4748(17) 155.00 2_556 yes

loop_
_geom_torsion_atom_site_label_1
_geom_torsion_atom_site_label_2
_geom_torsion_atom_site_label_3
_geom_torsion_atom_site_label_4
_geom_torsion
_geom_torsion_site_symmetry_1
_geom_torsion_site_symmetry_2
_geom_torsion_site_symmetry_3
_geom_torsion_site_symmetry_4
_geom_torsion_publ_flag
O1 S1 N1 C2 -92.75(10) . . . . no
O2 S1 N1 C2 143.20(9) . . . . no
N2 S1 N1 C2 27.85(11) . . . . no
O1 S1 N2 C4 93.64(10) . . . . no
O2 S1 N2 C4 -143.41(10) . . . . no
N1 S1 N2 C4 -26.55(11) . . . . no
S1 N1 C2 C1 171.81(9) . . . . no
S1 N1 C2 C3 -11.98(16) . . . . no
S1 N2 C4 C3 8.98(17) . . . . no
S1 N2 C4 C5 -175.47(10) . . . . no
N1 C2 C3 C4 -8.85(19) . . . . no
N1 C2 C3 C6 -179.17(11) . . . . no
C1 C2 C3 C4 167.22(11) . . . . no
C1 C2 C3 C6 -3.11(17) . . . . no
C2 C3 C4 N2 10.41(18) . . . . no
C2 C3 C4 C5 -164.89(12) . . . . no
C6 C3 C4 N2 -179.48(11) . . . . no
C6 C3 C4 C5 5.22(18) . . . . no
C2 C3 C6 C7 89.61(14) . . . . no
C2 C3 C6 C11 -89.66(15) . . . . no
C4 C3 C6 C7 -80.50(15) . . . . no
C4 C3 C6 C11 100.23(14) . . . . no
C3 C6 C7 C8 -177.69(11) . . . . no
C11 C6 C7 C8 1.61(18) . . . . no
C3 C6 C11 C10 179.28(14) . . . . no
C3 C6 C11 C12 2.00(18) . . . . no
C7 C6 C11 C10 0.0(2) . . . . no
C7 C6 C11 C12 -177.29(11) . . . . no
C6 C7 C8 C9 -1.2(2) . . . . no
C7 C8 C9 C10 -0.8(3) . . . . no
C8 C9 C10 C11 2.4(3) . . . . no
C9 C10 C11 C6 -2.0(3) . . . . no
C9 C10 C11 C12 175.42(16) . . . . no
C6 C11 C12 O3 58.96(16) . . . . no
C6 C11 C12 O4 -124.26(13) . . . . no
C10 C11 C12 O3 -118.36(15) . . . . no
C10 C11 C12 O4 58.42(17) . . . . no
C19 N3 C13 C14 179.20(10) . . . . no
C19 N3 C13 C18 56.35(13) . . . . no
C13 N3 C19 C20 176.82(10) . . . . no
C13 N3 C19 C24 54.19(13) . . . . no
N3 C13 C14 C15 179.88(10) . . . . no
C18 C13 C14 C15 -57.28(14) . . . . no
N3 C13 C18 C17 177.21(11) . . . . no
C14 C13 C18 C17 56.38(15) . . . . no
C13 C14 C15 C16 57.56(17) . . . . no
C14 C15 C16 C17 -57.38(16) . . . . no
C15 C16 C17 C18 56.38(15) . . . . no
C16 C17 C18 C13 -55.66(15) . . . . no
N3 C19 C20 C21 178.88(10) . . . . no
C24 C19 C20 C21 -57.96(14) . . . . no
N3 C19 C24 C23 178.50(10) . . . . no
C20 C19 C24 C23 57.32(13) . . . . no
C19 C20 C21 C22 56.45(14) . . . . no
C20 C21 C22 C23 -54.42(15) . . . . no
C21 C22 C23 C24 53.80(16) . . . . no
C22 C23 C24 C19 -55.11(15) . . . . no
C31 N4 C25 C26 -176.09(10) . . . . no
C31 N4 C25 C30 -52.91(15) . . . . no
C25 N4 C31 C32 -56.59(13) . . . . no
C25 N4 C31 C36 179.91(10) . . . . no
N4 C25 C26 C27 179.94(10) . . . . no
C30 C25 C26 C27 57.16(13) . . . . no
N4 C25 C30 C29 -176.51(12) . . . . no
C26 C25 C30 C29 -56.13(16) . . . . no
C25 C26 C27 C28 -57.19(16) . . . . no
C26 C27 C28 C29 58.10(17) . . . . no
C27 C28 C29 C30 -57.36(14) . . . . no
C28 C29 C30 C25 55.51(15) . . . . no
N4 C31 C32 C33 -178.27(10) . . . . no
C36 C31 C32 C33 -56.53(13) . . . . no
N4 C31 C36 C35 -179.22(9) . . . . no
C32 C31 C36 C35 57.32(13) . . . . no
C31 C32 C33 C34 54.99(13) . . . . no
C32 C33 C34 C35 -54.76(13) . . . . no
C33 C34 C35 C36 55.41(13) . . . . no
C34 C35 C36 C31 -56.44(13) . . . . no
